data_7150726
loop_
_publ_author_name
'Tanima, Daisuke'
'Imamura, Yoko'
'Kawabata, Takeo'
'Tsubaki, Kazunori'

_publ_section_title
;
 Development of highly sensitive and selective molecules for detection
 of spermidine and spermine
;
_journal_issue 22
_journal_name_full 'Organic &amp; Biomolecular Chemistry'
_journal_page_first 4689
_journal_page_last 4694
_journal_paper_doi 10.1039/b909682e
_journal_volume 7
_journal_year 2009
_chemical_formula_sum 'C49 H65 F3 O16'
_chemical_formula_weight 967.01
_chemical_name_systematic
;
?
;
_space_group_IT_number 14
_symmetry_cell_setting monoclinic
_symmetry_space_group_name_Hall '-P 2yab'
_symmetry_space_group_name_H-M 'P 1 21/a 1'
_atom_sites_solution_hydrogens geom
_atom_sites_solution_primary direct
_atom_sites_solution_secondary difmap
_audit_creation_method SHELXL-97
_cell_angle_alpha 90.00
_cell_angle_beta 107.1049(8)
_cell_angle_gamma 90.00
_cell_formula_units_Z 4
_cell_length_a 16.2859(2)
_cell_length_b 18.5760(4)
_cell_length_c 17.0941(3)
_cell_measurement_temperature 103(2)
_cell_volume 4942.68(15)
_computing_cell_refinement HKL2000
_computing_data_collection CrystalClear
_computing_data_reduction HKL2000
_computing_structure_refinement 'SHELXL-97 (Sheldrick, 1997)'
_computing_structure_solution 'SHELXS-97 (Sheldrick, 1990)'
_diffrn_ambient_temperature 103(2)
_diffrn_measured_fraction_theta_full 0.993
_diffrn_measured_fraction_theta_max 0.993
_diffrn_measurement_device_type 'Rigaku VariMax Saturn'
_diffrn_radiation_monochromator graphite
_diffrn_radiation_source 'fine-focus sealed tube'
_diffrn_radiation_type MoK\a
_diffrn_radiation_wavelength 0.71069
_diffrn_reflns_av_R_equivalents 0.0358
_diffrn_reflns_av_sigmaI/netI 0.0242
_diffrn_reflns_limit_h_max 19
_diffrn_reflns_limit_h_min -19
_diffrn_reflns_limit_k_max 22
_diffrn_reflns_limit_k_min -20
_diffrn_reflns_limit_l_max 20
_diffrn_reflns_limit_l_min -20
_diffrn_reflns_number 42593
_diffrn_reflns_theta_full 25.50
_diffrn_reflns_theta_max 25.50
_diffrn_reflns_theta_min 1.66
_exptl_absorpt_coefficient_mu 0.103
_exptl_absorpt_correction_T_max 0.9979
_exptl_absorpt_correction_T_min 0.9897
_exptl_absorpt_correction_type multi-scan
_exptl_crystal_density_diffrn 1.300
_exptl_crystal_density_method 'not measured'
_exptl_crystal_F_000 2056
_exptl_crystal_size_max 0.10
_exptl_crystal_size_mid 0.10
_exptl_crystal_size_min 0.02
_refine_diff_density_max 0.602
_refine_diff_density_min -0.518
_refine_diff_density_rms 0.041
_refine_ls_extinction_method none
_refine_ls_goodness_of_fit_ref 1.061
_refine_ls_hydrogen_treatment mixed
_refine_ls_matrix_type full
_refine_ls_number_parameters 842
_refine_ls_number_reflns 9139
_refine_ls_number_restraints 0
_refine_ls_restrained_S_all 1.061
_refine_ls_R_factor_all 0.0564
_refine_ls_R_factor_gt 0.0475
_refine_ls_shift/su_max 0.000
_refine_ls_shift/su_mean 0.000
_refine_ls_structure_factor_coef Fsqd
_refine_ls_weighting_details 'calc w=1/[\s^2^(Fo^2^)+(0.0407P)^2^+4.0917P] where P=(Fo^2^+2Fc^2^)/3'
_refine_ls_weighting_scheme calc
_refine_ls_wR_factor_gt 0.1121
_refine_ls_wR_factor_ref 0.1186
_reflns_number_gt 7843
_reflns_number_total 9139
_reflns_threshold_expression >2sigma(I)
_cod_data_source_file b909682e.txt
_cod_data_source_block Compound-21
_cod_original_sg_symbol_H-M 'P 21/a'
_cod_database_code 7150726

loop_
_symmetry_equiv_pos_as_xyz
'x, y, z'
'-x+1/2, y+1/2, -z'
'-x, -y, -z'
'x-1/2, -y-1/2, z'

loop_
_atom_site_label
_atom_site_type_symbol
_atom_site_fract_x
_atom_site_fract_y
_atom_site_fract_z
_atom_site_U_iso_or_equiv
_atom_site_adp_type
_atom_site_occupancy
_atom_site_symmetry_multiplicity
_atom_site_calc_flag
_atom_site_refinement_flags
_atom_site_disorder_assembly
_atom_site_disorder_group
C1 C 0.44143(11) 0.16388(9) 0.83694(10) 0.0236(4) Uani 1 1 d . . .
O1 O 0.47049(8) 0.21488(7) 0.90559(7) 0.0256(3) Uani 1 1 d . . .
C2 C 0.46082(13) 0.18725(11) 0.97635(11) 0.0317(4) Uani 1 1 d . . .
O2 O 0.48414(11) 0.21964(8) 1.03993(9) 0.0443(4) Uani 1 1 d . . .
C3 C 0.40803(11) 0.10120(10) 0.87602(11) 0.0259(4) Uani 1 1 d . . .
C4 C 0.41970(13) 0.11572(10) 0.95755(12) 0.0309(4) Uani 1 1 d . . .
C5 C 0.39384(16) 0.06812(13) 1.00862(14) 0.0432(5) Uani 1 1 d . . .
H1 H 0.4018(16) 0.0803(14) 1.0625(16) 0.050(7) Uiso 1 1 d . . .
C6 C 0.35795(17) 0.00339(12) 0.97592(14) 0.0450(6) Uani 1 1 d . . .
H2 H 0.3396(15) -0.0312(14) 1.0087(15) 0.048(7) Uiso 1 1 d . . .
C7 C 0.34805(15) -0.01176(11) 0.89378(14) 0.0398(5) Uani 1 1 d . . .
C8 C 0.37152(13) 0.03671(11) 0.84196(13) 0.0325(4) Uani 1 1 d . . .
H3 H 0.3598(15) 0.0245(13) 0.7847(15) 0.044(6) Uiso 1 1 d . . .
C9 C 0.3086(2) -0.08192(14) 0.85761(18) 0.0618(8) Uani 1 1 d . . .
F1 F 0.2990(2) -0.12726(10) 0.91271(14) 0.1390(12) Uani 1 1 d . . .
F2 F 0.23080(13) -0.07292(11) 0.80275(15) 0.0949(7) Uani 1 1 d . . .
F3 F 0.35697(12) -0.11494(7) 0.81651(10) 0.0648(4) Uani 1 1 d . . .
C10 C 0.37290(11) 0.20245(9) 0.77002(10) 0.0231(4) Uani 1 1 d . . .
C11 C 0.39597(11) 0.25138(10) 0.71790(11) 0.0236(4) Uani 1 1 d . . .
H4 H 0.4554(13) 0.2572(10) 0.7230(12) 0.025(5) Uiso 1 1 d . . .
C12 C 0.33507(11) 0.29161(10) 0.66029(11) 0.0244(4) Uani 1 1 d . . .
C13 C 0.24802(11) 0.28186(10) 0.65443(11) 0.0243(4) Uani 1 1 d . . .
C14 C 0.22309(11) 0.23342(10) 0.70584(11) 0.0245(4) Uani 1 1 d . . .
C15 C 0.28594(11) 0.19445(10) 0.76312(11) 0.0245(4) Uani 1 1 d . . .
H5 H 0.2701(12) 0.1637(11) 0.7987(12) 0.024(5) Uiso 1 1 d . . .
C16 C 0.36319(12) 0.34738(10) 0.60855(11) 0.0273(4) Uani 1 1 d . . .
H6 H 0.4253(13) 0.3552(10) 0.6312(12) 0.023(5) Uiso 1 1 d . . .
H7 H 0.3317(13) 0.3941(11) 0.6105(12) 0.025(5) Uiso 1 1 d . . .
O3 O 0.34394(8) 0.33098(7) 0.52378(8) 0.0300(3) Uani 1 1 d . . .
C17 C 0.38407(13) 0.26716(11) 0.50638(12) 0.0311(4) Uani 1 1 d . . .
H8 H 0.3664(13) 0.2257(11) 0.5352(12) 0.027(5) Uiso 1 1 d . . .
H9 H 0.4474(14) 0.2724(11) 0.5265(13) 0.031(5) Uiso 1 1 d . . .
C18 C 0.35427(12) 0.25639(12) 0.41502(12) 0.0331(4) Uani 1 1 d . . .
H10 H 0.3641(13) 0.3025(12) 0.3846(13) 0.032(5) Uiso 1 1 d . . .
H11 H 0.3872(15) 0.2143(13) 0.4009(14) 0.045(6) Uiso 1 1 d . . .
O4 O 0.26480(8) 0.24108(8) 0.39155(8) 0.0338(3) Uani 1 1 d . . .
C19 C 0.23089(13) 0.22350(13) 0.30762(12) 0.0341(4) Uani 1 1 d . . .
H12 H 0.2585(14) 0.1767(12) 0.2955(13) 0.035(6) Uiso 1 1 d . . .
H13 H 0.2423(15) 0.2638(13) 0.2736(14) 0.043(6) Uiso 1 1 d . . .
C20 C 0.13602(13) 0.21343(12) 0.29091(12) 0.0338(4) Uani 1 1 d . . .
H14 H 0.1075(14) 0.2032(12) 0.2321(14) 0.038(6) Uiso 1 1 d . . .
H15 H 0.1109(13) 0.2590(12) 0.3058(13) 0.031(5) Uiso 1 1 d . . .
O5 O 0.12169(8) 0.15564(8) 0.33992(8) 0.0339(3) Uani 1 1 d . . .
C21 C 0.03351(13) 0.14560(13) 0.33293(13) 0.0365(5) Uani 1 1 d . . .
H16 H 0.0064(14) 0.1920(13) 0.3411(13) 0.035(6) Uiso 1 1 d . . .
H17 H -0.0010(15) 0.1261(13) 0.2759(15) 0.044(6) Uiso 1 1 d . . .
C22 C 0.02687(14) 0.09366(12) 0.39792(13) 0.0349(5) Uani 1 1 d . . .
H18 H 0.0576(14) 0.0457(12) 0.3948(13) 0.035(6) Uiso 1 1 d . . .
H19 H -0.0336(15) 0.0817(12) 0.3910(13) 0.037(6) Uiso 1 1 d . . .
O6 O 0.06530(9) 0.12612(7) 0.47508(8) 0.0334(3) Uani 1 1 d . . .
C23 C 0.05920(13) 0.08289(11) 0.54160(13) 0.0327(4) Uani 1 1 d . . .
H20 H -0.0015(14) 0.0779(12) 0.5405(13) 0.033(5) Uiso 1 1 d . . .
H21 H 0.0789(14) 0.0319(12) 0.5368(13) 0.036(6) Uiso 1 1 d . . .
C24 C 0.11371(13) 0.11559(11) 0.62039(13) 0.0321(4) Uani 1 1 d . . .
H22 H 0.1754(14) 0.1207(11) 0.6198(12) 0.033(5) Uiso 1 1 d . . .
H23 H 0.1109(14) 0.0842(12) 0.6702(13) 0.035(6) Uiso 1 1 d . . .
O7 O 0.08152(8) 0.18558(7) 0.62822(8) 0.0286(3) Uani 1 1 d . . .
C25 C 0.12960(12) 0.22317(11) 0.70014(12) 0.0269(4) Uani 1 1 d . . .
H24 H 0.1249(11) 0.1976(10) 0.7496(12) 0.018(4) Uiso 1 1 d . . .
H25 H 0.0990(13) 0.2691(11) 0.6956(12) 0.024(5) Uiso 1 1 d . . .
O8 O 0.18599(8) 0.32348(7) 0.60161(8) 0.0277(3) Uani 1 1 d . . .
C26 C 0.15448(12) 0.29518(11) 0.51902(11) 0.0291(4) Uani 1 1 d . . .
H26 H 0.1982(13) 0.3039(11) 0.4903(12) 0.030(5) Uiso 1 1 d . . .
H27 H 0.1423(14) 0.2441(13) 0.5218(13) 0.036(6) Uiso 1 1 d . . .
C27 C 0.07350(12) 0.33312(11) 0.47555(12) 0.0321(4) Uani 1 1 d . . .
H28 H 0.0544(15) 0.3253(13) 0.4144(15) 0.045(6) Uiso 1 1 d . . .
C28 C 0.02744(14) 0.37290(12) 0.50943(15) 0.0395(5) Uani 1 1 d . . .
H29 H 0.0452(16) 0.3795(14) 0.5701(16) 0.052(7) Uiso 1 1 d . . .
H30 H -0.0266(16) 0.3965(13) 0.4768(15) 0.048(7) Uiso 1 1 d . . .
C29 C 0.51927(11) 0.13945(10) 0.81150(11) 0.0245(4) Uani 1 1 d . . .
C30 C 0.60251(12) 0.15901(10) 0.85498(11) 0.0248(4) Uani 1 1 d . . .
H31 H 0.6128(12) 0.1917(11) 0.8987(12) 0.021(5) Uiso 1 1 d . . .
C31 C 0.67321(12) 0.13026(10) 0.83566(11) 0.0265(4) Uani 1 1 d . . .
C32 C 0.65983(12) 0.07855(10) 0.77365(11) 0.0270(4) Uani 1 1 d . . .
C33 C 0.57659(12) 0.05876(10) 0.72831(11) 0.0278(4) Uani 1 1 d . . .
C34 C 0.50706(12) 0.09099(10) 0.74684(11) 0.0261(4) Uani 1 1 d . . .
H32 H 0.4477(13) 0.0781(11) 0.7156(12) 0.026(5) Uiso 1 1 d . . .
C35 C 0.76277(12) 0.15228(11) 0.88378(13) 0.0310(4) Uani 1 1 d . . .
H33 H 0.8015(14) 0.1498(12) 0.8504(13) 0.034(6) Uiso 1 1 d . . .
H34 H 0.7611(13) 0.2017(12) 0.9058(13) 0.032(5) Uiso 1 1 d . . .
O9 O 0.79106(9) 0.10437(8) 0.95107(9) 0.0392(4) Uani 1 1 d . . .
C36 C 0.88174(13) 0.10555(14) 0.98723(15) 0.0411(5) Uani 1 1 d . . .
H35 H 0.9092(16) 0.0971(13) 0.9439(15) 0.048(7) Uiso 1 1 d . . .
H36 H 0.9015(16) 0.1512(14) 1.0144(15) 0.049(7) Uiso 1 1 d . . .
C37 C 0.90486(16) 0.04904(14) 1.05169(16) 0.0513(6) Uani 1 1 d . A .
H37 H 0.9708(17) 0.0509(13) 1.0817(15) 0.051(7) Uiso 1 1 d . . .
H38 H 0.8674(18) 0.0548(15) 1.0942(17) 0.066(8) Uiso 1 1 d . . .
O10 O 0.88676(10) -0.01841(10) 1.01263(11) 0.0568(5) Uani 1 1 d . . .
C38 C 0.89087(19) -0.07295(19) 1.0722(2) 0.0414(8) Uani 0.804(4) 1 d P A 1
H39 H 0.8453 -0.0657 1.0991 0.050 Uiso 0.804(4) 1 calc PR A 1
H40 H 0.9474 -0.0721 1.1146 0.050 Uiso 0.804(4) 1 calc PR A 1
C39 C 0.87820(19) -0.1425(2) 1.0268(2) 0.0423(8) Uani 0.804(4) 1 d P A 1
H41 H 0.9150 -0.1438 0.9899 0.051 Uiso 0.804(4) 1 calc PR A 1
H42 H 0.8952 -0.1829 1.0660 0.051 Uiso 0.804(4) 1 calc PR A 1
O11 O 0.79046(11) -0.15020(9) 0.98025(11) 0.0364(6) Uani 0.804(4) 1 d P A 1
C40 C 0.7805(3) -0.2063(2) 0.9223(2) 0.0369(7) Uani 0.804(4) 1 d P A 1
H43 H 0.8058 -0.2513 0.9502 0.044 Uiso 0.804(4) 1 calc PR A 1
H44 H 0.8110 -0.1938 0.8818 0.044 Uiso 0.804(4) 1 calc PR A 1
C41 C 0.68371(15) -0.21786(11) 0.87787(14) 0.0396(5) Uani 1 1 d . . .
H45 H 0.6763 -0.2592 0.8399 0.048 Uiso 0.804(4) 1 calc PR A 1
H46 H 0.6528 -0.2287 0.9184 0.048 Uiso 0.804(4) 1 calc PR A 1
H47 H 0.6379 -0.2438 0.8937 0.048 Uiso 0.196(4) 1 calc PR A 2
H48 H 0.7059 -0.2501 0.8427 0.048 Uiso 0.196(4) 1 calc PR A 2
O12 O 0.64916(10) -0.15474(7) 0.83364(8) 0.0373(3) Uani 1 1 d . A .
C42 C 0.56509(14) -0.16511(12) 0.78003(13) 0.0369(5) Uani 1 1 d . . .
H49 H 0.5652(15) -0.1980(13) 0.7345(14) 0.042(6) Uiso 1 1 d . . .
H50 H 0.5266(14) -0.1842(12) 0.8098(13) 0.036(6) Uiso 1 1 d . . .
C43 C 0.53094(14) -0.09390(12) 0.74326(13) 0.0355(5) Uani 1 1 d . A .
H51 H 0.5326(12) -0.0591(11) 0.7866(12) 0.023(5) Uiso 1 1 d . . .
H52 H 0.4700(14) -0.0969(11) 0.7091(13) 0.031(5) Uiso 1 1 d . . .
O13 O 0.58258(9) -0.06937(7) 0.69446(8) 0.0326(3) Uani 1 1 d . . .
C44 C 0.56082(13) 0.00178(11) 0.66252(12) 0.0331(4) Uani 1 1 d . A .
H53 H 0.4994 0.0027 0.6303 0.040 Uiso 1 1 calc R . .
H54 H 0.5951 0.0134 0.6250 0.040 Uiso 1 1 calc R . .
O14 O 0.72934(8) 0.04917(7) 0.75471(8) 0.0329(3) Uani 1 1 d . . .
C45 C 0.76647(13) -0.01311(11) 0.80397(14) 0.0343(5) Uani 1 1 d . . .
H55 H 0.7668(14) -0.0031(12) 0.8624(14) 0.034(6) Uiso 1 1 d . . .
H56 H 0.7310(15) -0.0606(14) 0.7811(15) 0.047(7) Uiso 1 1 d . . .
C46 C 0.85608(13) -0.02305(12) 0.80085(14) 0.0369(5) Uani 1 1 d . . .
H57 H 0.8846(17) -0.0683(15) 0.8279(16) 0.061(8) Uiso 1 1 d . . .
C47 C 0.89909(14) 0.02132(14) 0.76845(13) 0.0406(5) Uani 1 1 d . . .
H58 H 0.8734(16) 0.0672(14) 0.7422(15) 0.047(7) Uiso 1 1 d . . .
H59 H 0.9585(17) 0.0091(14) 0.7695(15) 0.054(7) Uiso 1 1 d . . .
C48 C 0.7418(10) -0.2023(7) 0.9392(8) 0.036(3) Uani 0.196(4) 1 d P A 2
H60 H 0.7631 -0.2458 0.9725 0.043 Uiso 0.196(4) 1 calc PR A 2
H61 H 0.7218 -0.1672 0.9731 0.043 Uiso 0.196(4) 1 calc PR A 2
O15 O 0.8073(6) -0.1719(5) 0.9103(5) 0.039(2) Uani 0.196(4) 1 d P A 2
C49 C 0.8868(8) -0.1654(6) 0.9716(8) 0.044(3) Uani 0.196(4) 1 d P A 2
H62 H 0.9325 -0.1589 0.9449 0.053 Uiso 0.196(4) 1 calc PR A 2
H63 H 0.8986 -0.2110 1.0029 0.053 Uiso 0.196(4) 1 calc PR A 2
C50 C 0.8922(8) -0.1017(8) 1.0335(9) 0.038(3) Uani 0.196(4) 1 d P A 2
H64 H 0.9472 -0.1084 1.0770 0.046 Uiso 0.196(4) 1 calc PR A 2
H65 H 0.8462 -0.1109 1.0594 0.046 Uiso 0.196(4) 1 calc PR A 2
C51 C 0.78492(15) 0.44582(13) 0.43638(14) 0.0439(5) Uani 1 1 d . . .
H66 H 0.7384 0.4682 0.3933 0.066 Uiso 1 1 calc R . .
H67 H 0.8146 0.4104 0.4119 0.066 Uiso 1 1 calc R . .
H68 H 0.8258 0.4829 0.4645 0.066 Uiso 1 1 calc R . .
O16 O 0.75022(12) 0.41099(10) 0.49345(10) 0.0536(4) Uani 1 1 d . . .
H69 H 0.7106 0.3831 0.4684 0.080 Uiso 1 1 calc R . .
C52 C 0.22872(16) 0.44664(14) 0.38931(17) 0.0528(6) Uani 1 1 d . . .
H70 H 0.2905 0.4502 0.3962 0.079 Uiso 1 1 calc R . .
H71 H 0.2036 0.4091 0.3492 0.079 Uiso 1 1 calc R . .
H72 H 0.2196 0.4344 0.4419 0.079 Uiso 1 1 calc R . .
O17 O 0.18894(11) 0.51345(9) 0.36142(9) 0.0469(4) Uani 1 1 d . . .
H73 H 0.2039 0.5440 0.3992 0.070 Uiso 1 1 calc R . .

loop_
_atom_site_aniso_label
_atom_site_aniso_U_11
_atom_site_aniso_U_22
_atom_site_aniso_U_33
_atom_site_aniso_U_23
_atom_site_aniso_U_13
_atom_site_aniso_U_12
C1 0.0250(9) 0.0243(9) 0.0220(9) -0.0032(7) 0.0075(7) 0.0000(7)
O1 0.0271(6) 0.0269(7) 0.0231(6) -0.0031(5) 0.0080(5) 0.0001(5)
C2 0.0362(10) 0.0356(11) 0.0248(10) -0.0013(8) 0.0113(8) 0.0063(8)
O2 0.0621(10) 0.0449(9) 0.0272(8) -0.0071(7) 0.0154(7) -0.0042(8)
C3 0.0252(9) 0.0273(9) 0.0273(9) 0.0023(7) 0.0109(7) 0.0052(7)
C4 0.0373(11) 0.0294(10) 0.0290(10) 0.0019(8) 0.0146(8) 0.0052(8)
C5 0.0649(15) 0.0406(12) 0.0310(11) 0.0020(9) 0.0246(11) 0.0010(11)
C6 0.0683(16) 0.0330(11) 0.0447(13) 0.0066(10) 0.0336(12) 0.0005(11)
C7 0.0538(13) 0.0291(11) 0.0455(12) -0.0011(9) 0.0287(11) -0.0031(9)
C8 0.0385(11) 0.0310(10) 0.0328(11) -0.0023(8) 0.0180(9) -0.0013(8)
C9 0.106(2) 0.0387(13) 0.0588(16) -0.0086(12) 0.0530(18) -0.0209(15)
F1 0.307(4) 0.0536(11) 0.1012(15) -0.0243(10) 0.130(2) -0.0821(16)
F2 0.0761(13) 0.0871(14) 0.1336(18) -0.0571(13) 0.0499(13) -0.0442(11)
F3 0.1003(12) 0.0344(7) 0.0715(10) -0.0133(7) 0.0433(9) -0.0051(7)
C10 0.0229(9) 0.0234(9) 0.0231(9) -0.0044(7) 0.0072(7) 0.0004(7)
C11 0.0199(9) 0.0269(9) 0.0255(9) -0.0036(7) 0.0086(7) -0.0006(7)
C12 0.0238(9) 0.0262(9) 0.0238(9) -0.0037(7) 0.0076(7) 0.0002(7)
C13 0.0230(9) 0.0262(9) 0.0229(9) -0.0043(7) 0.0053(7) 0.0031(7)
C14 0.0207(9) 0.0285(9) 0.0251(9) -0.0070(7) 0.0081(7) 0.0002(7)
C15 0.0256(9) 0.0257(9) 0.0247(9) -0.0037(7) 0.0112(7) -0.0025(7)
C16 0.0252(10) 0.0295(10) 0.0268(9) 0.0020(8) 0.0068(8) 0.0000(8)
O3 0.0297(7) 0.0339(7) 0.0266(7) 0.0016(6) 0.0087(5) 0.0020(6)
C17 0.0260(10) 0.0340(11) 0.0335(10) -0.0015(9) 0.0089(8) 0.0013(8)
C18 0.0250(10) 0.0420(12) 0.0345(11) -0.0029(9) 0.0122(8) -0.0014(9)
O4 0.0265(7) 0.0485(9) 0.0279(7) -0.0066(6) 0.0103(6) -0.0032(6)
C19 0.0350(11) 0.0432(12) 0.0259(10) -0.0016(9) 0.0117(8) 0.0003(9)
C20 0.0353(11) 0.0400(12) 0.0260(10) -0.0011(9) 0.0087(9) -0.0003(9)
O5 0.0286(7) 0.0392(8) 0.0339(7) -0.0003(6) 0.0093(6) -0.0006(6)
C21 0.0283(10) 0.0434(12) 0.0358(11) -0.0044(9) 0.0064(9) -0.0010(9)
C22 0.0311(11) 0.0373(11) 0.0351(11) -0.0089(9) 0.0079(9) -0.0060(9)
O6 0.0376(8) 0.0318(7) 0.0330(7) -0.0070(6) 0.0136(6) -0.0069(6)
C23 0.0329(11) 0.0310(11) 0.0365(11) -0.0043(8) 0.0136(9) -0.0058(8)
C24 0.0300(10) 0.0307(10) 0.0366(11) -0.0022(9) 0.0116(9) 0.0003(8)
O7 0.0214(6) 0.0322(7) 0.0317(7) -0.0069(6) 0.0070(5) 0.0001(5)
C25 0.0220(9) 0.0322(10) 0.0276(10) -0.0053(8) 0.0090(7) -0.0009(8)
O8 0.0229(6) 0.0306(7) 0.0274(7) -0.0016(5) 0.0039(5) 0.0053(5)
C26 0.0271(10) 0.0348(11) 0.0246(9) -0.0017(8) 0.0063(8) -0.0004(8)
C27 0.0278(10) 0.0373(11) 0.0287(10) 0.0045(8) 0.0043(8) -0.0018(8)
C28 0.0325(11) 0.0385(12) 0.0414(13) -0.0011(10) 0.0013(10) 0.0047(9)
C29 0.0254(9) 0.0257(9) 0.0234(9) 0.0057(7) 0.0087(7) 0.0041(7)
C30 0.0283(9) 0.0238(9) 0.0229(9) 0.0034(7) 0.0082(7) 0.0023(7)
C31 0.0250(9) 0.0275(9) 0.0279(9) 0.0094(8) 0.0092(7) 0.0025(7)
C32 0.0283(9) 0.0292(10) 0.0270(9) 0.0081(8) 0.0137(8) 0.0089(8)
C33 0.0316(10) 0.0298(10) 0.0239(9) 0.0040(7) 0.0110(8) 0.0067(8)
C34 0.0250(9) 0.0303(10) 0.0232(9) 0.0030(7) 0.0074(7) 0.0037(8)
C35 0.0248(10) 0.0344(11) 0.0344(11) 0.0067(9) 0.0096(8) 0.0023(8)
O9 0.0238(7) 0.0536(9) 0.0377(8) 0.0165(7) 0.0054(6) 0.0013(6)
C36 0.0249(10) 0.0492(14) 0.0430(13) 0.0041(11) 0.0006(9) 0.0006(9)
C37 0.0371(13) 0.0553(16) 0.0525(15) 0.0119(12) -0.0011(11) 0.0013(11)
O10 0.0412(9) 0.0540(11) 0.0657(11) 0.0312(9) 0.0010(8) 0.0005(8)
C38 0.0430(17) 0.0285(17) 0.0412(18) 0.0056(14) -0.0056(14) -0.0019(13)
C39 0.0346(16) 0.0327(19) 0.048(2) 0.0027(17) -0.0054(13) 0.0044(14)
O11 0.0338(10) 0.0309(10) 0.0398(11) -0.0024(8) 0.0036(8) 0.0016(7)
C40 0.037(2) 0.0302(18) 0.0409(19) -0.0011(14) 0.0067(15) 0.0069(16)
C41 0.0570(14) 0.0245(10) 0.0413(12) 0.0009(9) 0.0205(11) 0.0020(9)
O12 0.0498(9) 0.0282(7) 0.0313(7) -0.0003(6) 0.0078(6) -0.0034(6)
C42 0.0452(12) 0.0346(11) 0.0349(11) -0.0079(9) 0.0181(10) -0.0050(9)
C43 0.0381(12) 0.0401(12) 0.0323(11) -0.0069(9) 0.0167(9) -0.0020(9)
O13 0.0380(8) 0.0344(7) 0.0288(7) -0.0014(6) 0.0154(6) 0.0067(6)
C44 0.0367(11) 0.0379(11) 0.0263(10) -0.0005(8) 0.0119(8) 0.0085(9)
O14 0.0304(7) 0.0377(8) 0.0357(7) 0.0102(6) 0.0173(6) 0.0129(6)
C45 0.0315(10) 0.0308(11) 0.0422(12) 0.0090(9) 0.0134(9) 0.0104(9)
C46 0.0307(10) 0.0357(11) 0.0435(12) -0.0001(9) 0.0098(9) 0.0094(9)
C47 0.0306(11) 0.0570(15) 0.0358(11) 0.0028(10) 0.0125(9) 0.0089(10)
C48 0.038(8) 0.036(7) 0.034(7) 0.012(5) 0.013(6) 0.013(6)
O15 0.037(5) 0.039(5) 0.041(5) 0.013(4) 0.013(4) 0.007(4)
C49 0.050(7) 0.034(6) 0.050(8) 0.010(6) 0.015(6) 0.012(5)
C50 0.043(7) 0.016(7) 0.043(8) -0.005(6) -0.004(6) -0.005(6)
C51 0.0414(12) 0.0503(14) 0.0456(13) -0.0024(10) 0.0213(10) -0.0098(10)
O16 0.0548(10) 0.0654(12) 0.0449(9) -0.0064(8) 0.0212(8) -0.0255(9)
C52 0.0474(14) 0.0468(14) 0.0608(16) 0.0064(12) 0.0109(12) 0.0028(11)
O17 0.0530(10) 0.0465(9) 0.0368(8) 0.0063(7) 0.0064(7) 0.0018(8)

loop_
_atom_type_symbol
_atom_type_description
_atom_type_scat_dispersion_real
_atom_type_scat_dispersion_imag
_atom_type_scat_source
C C 0.0033 0.0016 'International Tables Vol C Tables 4.2.6.8 and 6.1.1.4'
H H 0.0000 0.0000 'International Tables Vol C Tables 4.2.6.8 and 6.1.1.4'
O O 0.0106 0.0060 'International Tables Vol C Tables 4.2.6.8 and 6.1.1.4'
F F 0.0171 0.0103 'International Tables Vol C Tables 4.2.6.8 and 6.1.1.4'

loop_
_geom_angle_atom_site_label_1
_geom_angle_atom_site_label_2
_geom_angle_atom_site_label_3
_geom_angle
_geom_angle_site_symmetry_1
_geom_angle_site_symmetry_3
_geom_angle_publ_flag
O1 C1 C3 102.42(13) . . ?
O1 C1 C10 106.78(13) . . ?
C3 C1 C10 114.38(15) . . ?
O1 C1 C29 108.61(14) . . ?
C3 C1 C29 109.39(14) . . ?
C10 C1 C29 114.39(14) . . ?
C2 O1 C1 111.73(14) . . ?
O2 C2 O1 121.67(19) . . ?
O2 C2 C4 130.40(19) . . ?
O1 C2 C4 107.93(15) . . ?
C4 C3 C8 120.57(18) . . ?
C4 C3 C1 109.51(16) . . ?
C8 C3 C1 129.91(17) . . ?
C3 C4 C5 122.22(19) . . ?
C3 C4 C2 108.34(16) . . ?
C5 C4 C2 129.43(18) . . ?
C6 C5 C4 118.0(2) . . ?
C6 C5 H1 122.6(16) . . ?
C4 C5 H1 119.4(16) . . ?
C5 C6 C7 119.5(2) . . ?
C5 C6 H2 121.0(15) . . ?
C7 C6 H2 119.4(15) . . ?
C8 C7 C6 122.5(2) . . ?
C8 C7 C9 117.6(2) . . ?
C6 C7 C9 119.9(2) . . ?
C3 C8 C7 117.08(19) . . ?
C3 C8 H3 124.0(14) . . ?
C7 C8 H3 118.9(14) . . ?
F1 C9 F2 107.1(3) . . ?
F1 C9 F3 107.2(2) . . ?
F2 C9 F3 105.5(2) . . ?
F1 C9 C7 112.9(2) . . ?
F2 C9 C7 112.3(2) . . ?
F3 C9 C7 111.4(2) . . ?
C15 C10 C11 118.14(16) . . ?
C15 C10 C1 121.04(16) . . ?
C11 C10 C1 120.63(16) . . ?
C12 C11 C10 122.03(16) . . ?
C12 C11 H4 119.8(12) . . ?
C10 C11 H4 118.1(12) . . ?
C11 C12 C13 118.42(17) . . ?
C11 C12 C16 120.30(16) . . ?
C13 C12 C16 121.21(16) . . ?
O8 C13 C14 118.72(15) . . ?
O8 C13 C12 120.34(16) . . ?
C14 C13 C12 120.79(16) . . ?
C15 C14 C13 119.13(16) . . ?
C15 C14 C25 119.92(17) . . ?
C13 C14 C25 120.95(16) . . ?
C14 C15 C10 121.48(17) . . ?
C14 C15 H5 119.6(12) . . ?
C10 C15 H5 118.8(12) . . ?
O3 C16 C12 115.69(15) . . ?
O3 C16 H6 109.0(11) . . ?
C12 C16 H6 108.9(11) . . ?
O3 C16 H7 104.7(11) . . ?
C12 C16 H7 108.9(11) . . ?
H6 C16 H7 109.5(16) . . ?
C16 O3 C17 114.41(14) . . ?
O3 C17 C18 107.40(16) . . ?
O3 C17 H8 108.7(12) . . ?
C18 C17 H8 110.9(12) . . ?
O3 C17 H9 109.9(12) . . ?
C18 C17 H9 111.0(12) . . ?
H8 C17 H9 109.0(17) . . ?
O4 C18 C17 108.06(15) . . ?
O4 C18 H10 108.7(12) . . ?
C17 C18 H10 111.1(12) . . ?
O4 C18 H11 110.3(14) . . ?
C17 C18 H11 108.5(13) . . ?
H10 C18 H11 110.2(17) . . ?
C19 O4 C18 113.20(14) . . ?
O4 C19 C20 107.15(16) . . ?
O4 C19 H12 109.7(12) . . ?
C20 C19 H12 110.1(12) . . ?
O4 C19 H13 109.5(13) . . ?
C20 C19 H13 109.9(13) . . ?
H12 C19 H13 110.5(18) . . ?
O5 C20 C19 108.70(17) . . ?
O5 C20 H14 110.0(13) . . ?
C19 C20 H14 111.5(13) . . ?
O5 C20 H15 109.7(12) . . ?
C19 C20 H15 108.6(12) . . ?
H14 C20 H15 108.2(18) . . ?
C21 O5 C20 112.78(16) . . ?
O5 C21 C22 108.31(17) . . ?
O5 C21 H16 110.7(13) . . ?
C22 C21 H16 108.7(13) . . ?
O5 C21 H17 112.4(13) . . ?
C22 C21 H17 109.6(13) . . ?
H16 C21 H17 107.1(18) . . ?
O6 C22 C21 107.91(17) . . ?
O6 C22 H18 109.1(12) . . ?
C21 C22 H18 112.1(12) . . ?
O6 C22 H19 111.1(13) . . ?
C21 C22 H19 110.2(13) . . ?
H18 C22 H19 106.4(18) . . ?
C22 O6 C23 112.90(15) . . ?
O6 C23 C24 109.06(16) . . ?
O6 C23 H20 110.1(12) . . ?
C24 C23 H20 112.2(12) . . ?
O6 C23 H21 111.5(12) . . ?
C24 C23 H21 109.4(12) . . ?
H20 C23 H21 104.5(18) . . ?
O7 C24 C23 108.43(16) . . ?
O7 C24 H22 108.0(12) . . ?
C23 C24 H22 110.8(12) . . ?
O7 C24 H23 109.1(12) . . ?
C23 C24 H23 110.4(12) . . ?
H22 C24 H23 110.0(17) . . ?
C24 O7 C25 113.79(14) . . ?
O7 C25 C14 113.83(14) . . ?
O7 C25 H24 109.8(11) . . ?
C14 C25 H24 109.5(11) . . ?
O7 C25 H25 102.7(11) . . ?
C14 C25 H25 112.0(12) . . ?
H24 C25 H25 108.6(16) . . ?
C13 O8 C26 114.55(14) . . ?
O8 C26 C27 108.80(16) . . ?
O8 C26 H26 108.9(12) . . ?
C27 C26 H26 109.6(12) . . ?
O8 C26 H27 108.9(13) . . ?
C27 C26 H27 108.8(13) . . ?
H26 C26 H27 111.8(18) . . ?
C28 C27 C26 126.0(2) . . ?
C28 C27 H28 119.9(13) . . ?
C26 C27 H28 114.0(13) . . ?
C27 C28 H29 120.2(15) . . ?
C27 C28 H30 122.1(14) . . ?
H29 C28 H30 118(2) . . ?
C30 C29 C34 118.86(16) . . ?
C30 C29 C1 122.12(16) . . ?
C34 C29 C1 118.79(16) . . ?
C29 C30 C31 121.14(17) . . ?
C29 C30 H31 120.9(12) . . ?
C31 C30 H31 118.0(12) . . ?
C30 C31 C32 119.14(17) . . ?
C30 C31 C35 120.11(18) . . ?
C32 C31 C35 120.70(17) . . ?
O14 C32 C33 119.66(17) . . ?
O14 C32 C31 119.61(17) . . ?
C33 C32 C31 120.66(16) . . ?
C34 C33 C32 118.68(17) . . ?
C34 C33 C44 119.83(17) . . ?
C32 C33 C44 121.45(16) . . ?
C29 C34 C33 121.36(17) . . ?
C29 C34 H32 118.3(12) . . ?
C33 C34 H32 120.2(12) . . ?
O9 C35 C31 107.68(15) . . ?
O9 C35 H33 109.6(13) . . ?
C31 C35 H33 111.1(13) . . ?
O9 C35 H34 108.1(12) . . ?
C31 C35 H34 109.1(12) . . ?
H33 C35 H34 111.2(18) . . ?
C35 O9 C36 112.97(16) . . ?
O9 C36 C37 108.36(19) . . ?
O9 C36 H35 108.3(14) . . ?
C37 C36 H35 111.9(15) . . ?
O9 C36 H36 112.0(15) . . ?
C37 C36 H36 106.5(15) . . ?
H35 C36 H36 110(2) . . ?
O10 C37 C36 107.7(2) . . ?
O10 C37 H37 107.6(14) . . ?
C36 C37 H37 109.8(14) . . ?
O10 C37 H38 109.0(15) . . ?
C36 C37 H38 110.9(15) . . ?
H37 C37 H38 112(2) . . ?
C37 O10 C38 109.5(2) . . ?
C37 O10 C50 140.5(6) . . ?
C38 O10 C50 32.5(5) . . ?
O10 C38 C39 105.9(3) . . ?
O10 C38 H39 110.6 . . ?
C39 C38 H39 110.6 . . ?
O10 C38 H40 110.6 . . ?
C39 C38 H40 110.6 . . ?
H39 C38 H40 108.7 . . ?
O11 C39 C38 109.9(3) . . ?
O11 C39 H41 109.7 . . ?
C38 C39 H41 109.7 . . ?
O11 C39 H42 109.7 . . ?
C38 C39 H42 109.7 . . ?
H41 C39 H42 108.2 . . ?
C40 O11 C39 110.8(3) . . ?
O11 C40 C41 109.6(3) . . ?
O11 C40 H43 109.8 . . ?
C41 C40 H43 109.8 . . ?
O11 C40 H44 109.8 . . ?
C41 C40 H44 109.8 . . ?
H43 C40 H44 108.2 . . ?
C48 C41 O12 110.3(6) . . ?
C48 C41 C40 29.3(7) . . ?
O12 C41 C40 109.5(2) . . ?
C48 C41 H45 131.3 . . ?
O12 C41 H45 109.8 . . ?
C40 C41 H45 109.8 . . ?
C48 C41 H46 82.6 . . ?
O12 C41 H46 109.8 . . ?
C40 C41 H46 109.8 . . ?
H45 C41 H46 108.2 . . ?
C48 C41 H47 109.6 . . ?
O12 C41 H47 109.6 . . ?
C40 C41 H47 132.3 . . ?
H45 C41 H47 81.2 . . ?
H46 C41 H47 29.6 . . ?
C48 C41 H48 109.6 . . ?
O12 C41 H48 109.6 . . ?
C40 C41 H48 83.1 . . ?
H45 C41 H48 29.2 . . ?
H46 C41 H48 130.8 . . ?
H47 C41 H48 108.1 . . ?
C41 O12 C42 112.84(16) . . ?
O12 C42 C43 108.62(17) . . ?
O12 C42 H49 111.5(13) . . ?
C43 C42 H49 107.6(13) . . ?
O12 C42 H50 110.8(13) . . ?
C43 C42 H50 108.7(13) . . ?
H49 C42 H50 109.5(18) . . ?
O13 C43 C42 108.54(17) . . ?
O13 C43 H51 110.1(11) . . ?
C42 C43 H51 110.0(11) . . ?
O13 C43 H52 109.5(12) . . ?
C42 C43 H52 112.3(12) . . ?
H51 C43 H52 106.5(16) . . ?
C43 O13 C44 113.32(15) . . ?
O13 C44 C33 113.17(15) . . ?
O13 C44 H53 108.9 . . ?
C33 C44 H53 108.9 . . ?
O13 C44 H54 108.9 . . ?
C33 C44 H54 108.9 . . ?
H53 C44 H54 107.8 . . ?
C32 O14 C45 114.17(14) . . ?
O14 C45 C46 108.87(17) . . ?
O14 C45 H55 107.8(12) . . ?
C46 C45 H55 109.7(12) . . ?
O14 C45 H56 111.0(13) . . ?
C46 C45 H56 108.4(13) . . ?
H55 C45 H56 111.0(18) . . ?
C47 C46 C45 126.2(2) . . ?
C47 C46 H57 119.4(16) . . ?
C45 C46 H57 114.4(16) . . ?
C46 C47 H58 121.6(14) . . ?
C46 C47 H59 119.4(15) . . ?
H58 C47 H59 119(2) . . ?
C41 C48 O15 105.5(10) . . ?
C41 C48 H60 110.6 . . ?
O15 C48 H60 110.6 . . ?
C41 C48 H61 110.6 . . ?
O15 C48 H61 110.6 . . ?
H60 C48 H61 108.8 . . ?
C49 O15 C48 113.3(9) . . ?
O15 C49 C50 114.9(10) . . ?
O15 C49 H62 108.5 . . ?
C50 C49 H62 108.5 . . ?
O15 C49 H63 108.5 . . ?
C50 C49 H63 108.5 . . ?
H62 C49 H63 107.5 . . ?
C49 C50 O10 126.5(10) . . ?
C49 C50 H64 105.7 . . ?
O10 C50 H64 105.7 . . ?
C49 C50 H65 105.7 . . ?
O10 C50 H65 105.7 . . ?
H64 C50 H65 106.1 . . ?
O16 C51 H66 109.5 . . ?
O16 C51 H67 109.5 . . ?
H66 C51 H67 109.5 . . ?
O16 C51 H68 109.5 . . ?
H66 C51 H68 109.5 . . ?
H67 C51 H68 109.5 . . ?
C51 O16 H69 109.5 . . ?
O17 C52 H70 109.5 . . ?
O17 C52 H71 109.5 . . ?
H70 C52 H71 109.5 . . ?
O17 C52 H72 109.5 . . ?
H70 C52 H72 109.5 . . ?
H71 C52 H72 109.5 . . ?
C52 O17 H73 109.5 . . ?

loop_
_geom_bond_atom_site_label_1
_geom_bond_atom_site_label_2
_geom_bond_distance
_geom_bond_site_symmetry_2
_geom_bond_publ_flag
C1 O1 1.474(2) . ?
C1 C3 1.520(3) . ?
C1 C10 1.522(2) . ?
C1 C29 1.525(2) . ?
O1 C2 1.365(2) . ?
C2 O2 1.202(2) . ?
C2 C4 1.480(3) . ?
C3 C4 1.377(3) . ?
C3 C8 1.387(3) . ?
C4 C5 1.392(3) . ?
C5 C6 1.381(3) . ?
C5 H1 0.92(3) . ?
C6 C7 1.394(3) . ?
C6 H2 0.96(3) . ?
C7 C8 1.393(3) . ?
C7 C9 1.503(3) . ?
C8 H3 0.97(2) . ?
C9 F1 1.307(3) . ?
C9 F2 1.347(4) . ?
C9 F3 1.348(3) . ?
C10 C15 1.394(2) . ?
C10 C11 1.399(3) . ?
C11 C12 1.392(3) . ?
C11 H4 0.95(2) . ?
C12 C13 1.403(2) . ?
C12 C16 1.518(3) . ?
C13 O8 1.377(2) . ?
C13 C14 1.399(3) . ?
C14 C15 1.393(3) . ?
C14 C25 1.509(2) . ?
C15 H5 0.93(2) . ?
C16 O3 1.423(2) . ?
C16 H6 0.98(2) . ?
C16 H7 1.01(2) . ?
O3 C17 1.427(2) . ?
C17 C18 1.506(3) . ?
C17 H8 1.00(2) . ?
C17 H9 0.99(2) . ?
C18 O4 1.422(2) . ?
C18 H10 1.04(2) . ?
C18 H11 1.02(2) . ?
O4 C19 1.416(2) . ?
C19 C20 1.498(3) . ?
C19 H12 1.03(2) . ?
C19 H13 1.00(2) . ?
C20 O5 1.423(2) . ?
C20 H14 0.99(2) . ?
C20 H15 1.01(2) . ?
O5 C21 1.418(2) . ?
C21 C22 1.499(3) . ?
C21 H16 1.00(2) . ?
C21 H17 1.04(2) . ?
C22 O6 1.417(2) . ?
C22 H18 1.03(2) . ?
C22 H19 0.98(2) . ?
O6 C23 1.419(2) . ?
C23 C24 1.506(3) . ?
C23 H20 0.99(2) . ?
C23 H21 1.01(2) . ?
C24 O7 1.423(2) . ?
C24 H22 1.01(2) . ?
C24 H23 1.04(2) . ?
O7 C25 1.430(2) . ?
C25 H24 0.991(19) . ?
C25 H25 0.98(2) . ?
O8 C26 1.451(2) . ?
C26 C27 1.487(3) . ?
C26 H26 0.99(2) . ?
C26 H27 0.97(2) . ?
C27 C28 1.304(3) . ?
C27 H28 1.01(2) . ?
C28 H29 1.00(3) . ?
C28 H30 0.99(3) . ?
C29 C30 1.389(3) . ?
C29 C34 1.394(3) . ?
C30 C31 1.394(3) . ?
C30 H31 0.94(2) . ?
C31 C32 1.399(3) . ?
C31 C35 1.505(3) . ?
C32 O14 1.378(2) . ?
C32 C33 1.399(3) . ?
C33 C34 1.397(3) . ?
C33 C44 1.510(3) . ?
C34 H32 0.99(2) . ?
C35 O9 1.420(2) . ?
C35 H33 0.97(2) . ?
C35 H34 1.00(2) . ?
O9 C36 1.423(2) . ?
C36 C37 1.488(3) . ?
C36 H35 0.98(3) . ?
C36 H36 0.98(3) . ?
C37 O10 1.410(3) . ?
C37 H37 1.05(3) . ?
C37 H38 1.08(3) . ?
O10 C38 1.424(3) . ?
O10 C50 1.584(15) . ?
C38 C39 1.490(5) . ?
C38 H39 0.9900 . ?
C38 H40 0.9900 . ?
C39 O11 1.424(3) . ?
C39 H41 0.9900 . ?
C39 H42 0.9900 . ?
O11 C40 1.415(4) . ?
C40 C41 1.550(4) . ?
C40 H43 0.9900 . ?
C40 H44 0.9900 . ?
C41 C48 1.222(13) . ?
C41 O12 1.419(2) . ?
C41 H45 0.9900 . ?
C41 H46 0.9900 . ?
C41 H47 0.9900 . ?
C41 H48 0.9900 . ?
O12 C42 1.419(3) . ?
C42 C43 1.500(3) . ?
C42 H49 0.99(2) . ?
C42 H50 0.98(2) . ?
C43 O13 1.423(2) . ?
C43 H51 0.98(2) . ?
C43 H52 0.99(2) . ?
O13 C44 1.434(2) . ?
C44 H53 0.9900 . ?
C44 H54 0.9900 . ?
O14 C45 1.454(2) . ?
C45 C46 1.487(3) . ?
C45 H55 1.02(2) . ?
C45 H56 1.06(3) . ?
C46 C47 1.306(3) . ?
C46 H57 1.00(3) . ?
C47 H58 1.00(3) . ?
C47 H59 0.99(3) . ?
C48 O15 1.418(16) . ?
C48 H60 0.9900 . ?
C48 H61 0.9900 . ?
O15 C49 1.411(15) . ?
C49 C50 1.573(19) . ?
C49 H62 0.9900 . ?
C49 H63 0.9900 . ?
C50 H64 0.9900 . ?
C50 H65 0.9900 . ?
C51 O16 1.419(3) . ?
C51 H66 0.9800 . ?
C51 H67 0.9800 . ?
C51 H68 0.9800 . ?
O16 H69 0.8400 . ?
C52 O17 1.416(3) . ?
C52 H70 0.9800 . ?
C52 H71 0.9800 . ?
C52 H72 0.9800 . ?
O17 H73 0.8400 . ?

loop_
_geom_torsion_atom_site_label_1
_geom_torsion_atom_site_label_2
_geom_torsion_atom_site_label_3
_geom_torsion_atom_site_label_4
_geom_torsion
_geom_torsion_site_symmetry_1
_geom_torsion_site_symmetry_2
_geom_torsion_site_symmetry_3
_geom_torsion_site_symmetry_4
_geom_torsion_publ_flag
C3 C1 O1 C2 2.60(18) . . . . ?
C10 C1 O1 C2 123.12(15) . . . . ?
C29 C1 O1 C2 -113.06(16) . . . . ?
C1 O1 C2 O2 176.95(18) . . . . ?
C1 O1 C2 C4 -2.8(2) . . . . ?
O1 C1 C3 C4 -1.40(19) . . . . ?
C10 C1 C3 C4 -116.51(17) . . . . ?
C29 C1 C3 C4 113.69(17) . . . . ?
O1 C1 C3 C8 179.42(18) . . . . ?
C10 C1 C3 C8 64.3(2) . . . . ?
C29 C1 C3 C8 -65.5(2) . . . . ?
C8 C3 C4 C5 -1.7(3) . . . . ?
C1 C3 C4 C5 179.01(19) . . . . ?
C8 C3 C4 C2 179.12(17) . . . . ?
C1 C3 C4 C2 -0.1(2) . . . . ?
O2 C2 C4 C3 -177.9(2) . . . . ?
O1 C2 C4 C3 1.8(2) . . . . ?
O2 C2 C4 C5 3.0(4) . . . . ?
O1 C2 C4 C5 -177.3(2) . . . . ?
C3 C4 C5 C6 2.2(3) . . . . ?
C2 C4 C5 C6 -178.9(2) . . . . ?
C4 C5 C6 C7 -0.7(4) . . . . ?
C5 C6 C7 C8 -1.3(4) . . . . ?
C5 C6 C7 C9 -179.7(3) . . . . ?
C4 C3 C8 C7 -0.2(3) . . . . ?
C1 C3 C8 C7 178.87(19) . . . . ?
C6 C7 C8 C3 1.7(3) . . . . ?
C9 C7 C8 C3 -179.9(2) . . . . ?
C8 C7 C9 F1 171.8(3) . . . . ?
C6 C7 C9 F1 -9.8(4) . . . . ?
C8 C7 C9 F2 -67.0(3) . . . . ?
C6 C7 C9 F2 111.5(3) . . . . ?
C8 C7 C9 F3 51.2(3) . . . . ?
C6 C7 C9 F3 -130.4(2) . . . . ?
O1 C1 C10 C15 -94.72(18) . . . . ?
C3 C1 C10 C15 17.8(2) . . . . ?
C29 C1 C10 C15 145.10(17) . . . . ?
O1 C1 C10 C11 80.14(19) . . . . ?
C3 C1 C10 C11 -167.33(16) . . . . ?
C29 C1 C10 C11 -40.0(2) . . . . ?
C15 C10 C11 C12 0.0(3) . . . . ?
C1 C10 C11 C12 -174.97(16) . . . . ?
C10 C11 C12 C13 -0.6(3) . . . . ?
C10 C11 C12 C16 176.25(16) . . . . ?
C11 C12 C13 O8 176.25(15) . . . . ?
C16 C12 C13 O8 -0.5(3) . . . . ?
C11 C12 C13 C14 0.7(3) . . . . ?
C16 C12 C13 C14 -176.11(16) . . . . ?
O8 C13 C14 C15 -175.91(15) . . . . ?
C12 C13 C14 C15 -0.3(3) . . . . ?
O8 C13 C14 C25 3.9(2) . . . . ?
C12 C13 C14 C25 179.56(16) . . . . ?
C13 C14 C15 C10 -0.3(3) . . . . ?
C25 C14 C15 C10 179.90(16) . . . . ?
C11 C10 C15 C14 0.4(3) . . . . ?
C1 C10 C15 C14 175.37(16) . . . . ?
C11 C12 C16 O3 111.46(19) . . . . ?
C13 C12 C16 O3 -71.8(2) . . . . ?
C12 C16 O3 C17 -61.7(2) . . . . ?
C16 O3 C17 C18 177.80(15) . . . . ?
O3 C17 C18 O4 -66.5(2) . . . . ?
C17 C18 O4 C19 -174.66(17) . . . . ?
C18 O4 C19 C20 -176.50(17) . . . . ?
O4 C19 C20 O5 -61.3(2) . . . . ?
C19 C20 O5 C21 175.46(17) . . . . ?
C20 O5 C21 C22 -169.43(17) . . . . ?
O5 C21 C22 O6 64.4(2) . . . . ?
C21 C22 O6 C23 177.25(16) . . . . ?
C22 O6 C23 C24 170.81(16) . . . . ?
O6 C23 C24 O7 61.3(2) . . . . ?
C23 C24 O7 C25 -178.50(15) . . . . ?
C24 O7 C25 C14 58.7(2) . . . . ?
C15 C14 C25 O7 -108.55(19) . . . . ?
C13 C14 C25 O7 71.6(2) . . . . ?
C14 C13 O8 C26 -96.73(19) . . . . ?
C12 C13 O8 C26 87.6(2) . . . . ?
C13 O8 C26 C27 164.91(16) . . . . ?
O8 C26 C27 C28 -14.3(3) . . . . ?
O1 C1 C29 C30 6.0(2) . . . . ?
C3 C1 C29 C30 -105.06(19) . . . . ?
C10 C1 C29 C30 125.14(18) . . . . ?
O1 C1 C29 C34 -179.65(15) . . . . ?
C3 C1 C29 C34 69.3(2) . . . . ?
C10 C1 C29 C34 -60.5(2) . . . . ?
C34 C29 C30 C31 -0.9(3) . . . . ?
C1 C29 C30 C31 173.43(16) . . . . ?
C29 C30 C31 C32 -2.7(3) . . . . ?
C29 C30 C31 C35 -179.94(16) . . . . ?
C30 C31 C32 O14 -179.25(16) . . . . ?
C35 C31 C32 O14 -2.1(3) . . . . ?
C30 C31 C32 C33 3.6(3) . . . . ?
C35 C31 C32 C33 -179.22(17) . . . . ?
O14 C32 C33 C34 -177.92(16) . . . . ?
C31 C32 C33 C34 -0.8(3) . . . . ?
O14 C32 C33 C44 4.3(3) . . . . ?
C31 C32 C33 C44 -178.51(17) . . . . ?
C30 C29 C34 C33 3.9(3) . . . . ?
C1 C29 C34 C33 -170.69(16) . . . . ?
C32 C33 C34 C29 -3.0(3) . . . . ?
C44 C33 C34 C29 174.76(17) . . . . ?
C30 C31 C35 O9 89.3(2) . . . . ?
C32 C31 C35 O9 -87.9(2) . . . . ?
C31 C35 O9 C36 162.74(18) . . . . ?
C35 O9 C36 C37 -175.0(2) . . . . ?
O9 C36 C37 O10 66.5(3) . . . . ?
C36 C37 O10 C38 -168.0(2) . . . . ?
C36 C37 O10 C50 179.5(8) . . . . ?
C37 O10 C38 C39 -175.5(2) . . . . ?
C50 O10 C38 C39 -10.3(9) . . . . ?
O10 C38 C39 O11 -73.9(3) . . . . ?
C38 C39 O11 C40 166.0(3) . . . . ?
C39 O11 C40 C41 175.0(3) . . . . ?
O11 C40 C41 C48 -33.9(12) . . . . ?
O11 C40 C41 O12 63.1(3) . . . . ?
C48 C41 O12 C42 -159.1(8) . . . . ?
C40 C41 O12 C42 169.6(2) . . . . ?
C41 O12 C42 C43 173.99(16) . . . . ?
O12 C42 C43 O13 64.2(2) . . . . ?
C42 C43 O13 C44 -174.31(16) . . . . ?
C43 O13 C44 C33 64.2(2) . . . . ?
C34 C33 C44 O13 -107.4(2) . . . . ?
C32 C33 C44 O13 70.3(2) . . . . ?
C33 C32 O14 C45 -95.7(2) . . . . ?
C31 C32 O14 C45 87.1(2) . . . . ?
C32 O14 C45 C46 -159.27(17) . . . . ?
O14 C45 C46 C47 8.1(3) . . . . ?
O12 C41 C48 O15 -64.7(10) . . . . ?
C40 C41 C48 O15 29.1(8) . . . . ?
C41 C48 O15 C49 -166.7(10) . . . . ?
C48 O15 C49 C50 -76.0(13) . . . . ?
O15 C49 C50 O10 -64.6(15) . . . . ?
C37 O10 C50 C49 -163.8(7) . . . . ?
C38 O10 C50 C49 173.9(18) . . . . ?
